data_2233477
loop_
_publ_author_name
'Siddiqui, Waseeq Ahmad'
'Ashraf, Adnan'
'Siddiqui, Hamid Latif'
'Akram, Muhammad'
'Parvez, Masood'

_publ_section_title
;
 2-(<i>N</i>-Cyclohexylcarbamoyl)benzenesulfonamide
;
_journal_coeditor_code HB6585
_journal_issue 2
_journal_name_full 'Acta Crystallographica Section E'
_journal_page_first o370
_journal_paper_doi 10.1107/S1600536812000633
_journal_volume 68
_journal_year 2012
_chemical_formula_iupac 'C13 H18 N2 O3 S'
_chemical_formula_moiety 'C13 H18 N2 O3 S'
_chemical_formula_sum 'C13 H18 N2 O3 S'
_chemical_formula_weight 282.35
_chemical_name_systematic
;
2-(<i>N</i>-Cyclohexylcarbamoyl)benzenesulfonamide
;
_space_group_IT_number 29
_symmetry_cell_setting orthorhombic
_symmetry_space_group_name_Hall 'P 2c -2ac'
_symmetry_space_group_name_H-M 'P c a 21'
_atom_sites_solution_hydrogens geom
_atom_sites_solution_primary direct
_atom_sites_solution_secondary difmap
_cell_angle_alpha 90.00
_cell_angle_beta 90.00
_cell_angle_gamma 90.00
_cell_formula_units_Z 8
_cell_length_a 16.1869(5)
_cell_length_b 10.8467(3)
_cell_length_c 15.9353(4)
_cell_measurement_reflns_used 3423
_cell_measurement_temperature 173(2)
_cell_measurement_theta_max 27.48
_cell_measurement_theta_min 1.00
_cell_volume 2797.83(14)
_computing_cell_refinement 'DENZO (Otwinowski & Minor, 1997)'
_computing_data_collection 'COLLECT (Hooft, 1998)'
_computing_data_reduction 'SCALEPACK (Otwinowski & Minor, 1997)'
_computing_molecular_graphics 'ORTEP-3 for Windows (Farrugia, 1997)'
_computing_publication_material 'SHELXL97 (Sheldrick, 2008)'
_computing_structure_refinement 'SHELXL97 (Sheldrick, 2008)'
_computing_structure_solution 'SHELXS97 (Sheldrick, 2008)'
_diffrn_ambient_temperature 173(2)
_diffrn_measured_fraction_theta_full 0.993
_diffrn_measured_fraction_theta_max 0.994
_diffrn_measurement_device_type 'Nonius KappaCCD'
_diffrn_measurement_method '\w and \f scans'
_diffrn_radiation_monochromator graphite
_diffrn_radiation_source 'fine-focus sealed tube'
_diffrn_radiation_type MoK\a
_diffrn_radiation_wavelength 0.71073
_diffrn_reflns_av_R_equivalents 0.0336
_diffrn_reflns_av_sigmaI/netI 0.0353
_diffrn_reflns_limit_h_max 20
_diffrn_reflns_limit_h_min -20
_diffrn_reflns_limit_k_max 14
_diffrn_reflns_limit_k_min -14
_diffrn_reflns_limit_l_max 20
_diffrn_reflns_limit_l_min -20
_diffrn_reflns_number 5929
_diffrn_reflns_theta_full 25.00
_diffrn_reflns_theta_max 27.43
_diffrn_reflns_theta_min 2.56
_diffrn_standards_number 0
_exptl_absorpt_coefficient_mu 0.237
_exptl_absorpt_correction_T_max 0.981
_exptl_absorpt_correction_T_min 0.954
_exptl_absorpt_correction_type multi-scan
_exptl_absorpt_process_details '(<i>SORTAV</i>; Blessing, 1997)'
_exptl_crystal_colour Pale-yellow
_exptl_crystal_density_diffrn 1.341
_exptl_crystal_density_method 'not measured'
_exptl_crystal_description Prism
_exptl_crystal_F_000 1200
_exptl_crystal_size_max 0.20
_exptl_crystal_size_mid 0.14
_exptl_crystal_size_min 0.08
_refine_diff_density_max 0.309
_refine_diff_density_min -0.278
_refine_ls_abs_structure_details 'Flack (1983)'
_refine_ls_abs_structure_Flack 0.52(8)
_refine_ls_extinction_method none
_refine_ls_goodness_of_fit_ref 1.140
_refine_ls_hydrogen_treatment mixed
_refine_ls_matrix_type full
_refine_ls_number_parameters 362
_refine_ls_number_reflns 5929
_refine_ls_number_restraints 1
_refine_ls_restrained_S_all 1.140
_refine_ls_R_factor_all 0.0620
_refine_ls_R_factor_gt 0.0533
_refine_ls_shift/su_max 0.000
_refine_ls_shift/su_mean 0.000
_refine_ls_structure_factor_coef Fsqd
_refine_ls_weighting_details 'calc w=1/[\s^2^(Fo^2^)+(0.0090P)^2^+3.8318P] where P=(Fo^2^+2Fc^2^)/3'
_refine_ls_weighting_scheme calc
_refine_ls_wR_factor_gt 0.1031
_refine_ls_wR_factor_ref 0.1103
_reflns_number_gt 5451
_reflns_number_total 5929
_reflns_threshold_expression I>2\s(I)
_cod_data_source_file hb6585.cif
_cod_data_source_block I
_cod_original_cell_volume 2797.83(13)
_cod_database_code 2233477
_cod_database_fobs_code 2233477

loop_
_symmetry_equiv_pos_as_xyz
'x, y, z'
'-x, -y, z+1/2'
'-x+1/2, y, z+1/2'
'x+1/2, -y, z'

loop_
_atom_site_type_symbol
_atom_site_label
_atom_site_fract_x
_atom_site_fract_y
_atom_site_fract_z
_atom_site_U_iso_or_equiv
_atom_site_adp_type
_atom_site_calc_flag
_atom_site_refinement_flags
_atom_site_occupancy
_atom_site_symmetry_multiplicity
S S1 0.34082(5) 0.60650(7) 0.55872(6) 0.02820(16) Uani d . 1 1
S S2 0.25588(6) -0.07073(7) 0.31713(6) 0.03103(18) Uani d . 1 1
O O1 0.40724(14) 0.5355(2) 0.59198(15) 0.0357(6) Uani d . 1 1
O O2 0.31913(17) 0.7220(2) 0.59666(17) 0.0440(7) Uani d . 1 1
O O3 0.36076(14) 0.3676(2) 0.43341(13) 0.0287(5) Uani d . 1 1
O O4 0.27815(17) -0.1884(2) 0.35130(19) 0.0493(7) Uani d . 1 1
O O5 0.20767(16) 0.0130(2) 0.36603(16) 0.0394(6) Uani d . 1 1
O O6 0.21853(14) 0.1570(2) 0.19541(13) 0.0276(5) Uani d . 1 1
N N1 0.3621(2) 0.6352(3) 0.46194(19) 0.0330(7) Uani d . 1 1
H H11N 0.327(3) 0.690(4) 0.437(2) 0.040 Uiso d . 1 1
H H12N 0.369(3) 0.568(4) 0.434(3) 0.040 Uiso d . 1 1
N N2 0.35953(18) 0.2310(2) 0.54146(17) 0.0294(6) Uani d . 1 1
H H2N 0.335(2) 0.212(4) 0.591(3) 0.035 Uiso d . 1 1
N N3 0.2057(2) -0.0976(3) 0.2323(2) 0.0355(7) Uani d . 1 1
H H31N 0.201(3) -0.034(4) 0.202(3) 0.043 Uiso d . 1 1
H H32N 0.222(3) -0.163(4) 0.205(3) 0.043 Uiso d . 1 1
N N4 0.25528(18) 0.3051(2) 0.28838(17) 0.0260(6) Uani d . 1 1
H H4N 0.290(2) 0.325(3) 0.326(2) 0.031 Uiso d . 1 1
C C1 0.25169(19) 0.5111(3) 0.5624(2) 0.0257(6) Uani d . 1 1
C C2 0.1783(2) 0.5611(3) 0.5923(2) 0.0353(8) Uani d . 1 1
H H2 0.1768 0.6444 0.6106 0.042 Uiso calc R 1 1
C C3 0.1075(2) 0.4899(4) 0.5954(3) 0.0407(9) Uani d . 1 1
H H3 0.0571 0.5248 0.6146 0.049 Uiso calc R 1 1
C C4 0.1101(2) 0.3689(3) 0.5706(3) 0.0392(8) Uani d . 1 1
H H4 0.0613 0.3203 0.5722 0.047 Uiso calc R 1 1
C C5 0.1834(2) 0.3174(3) 0.5434(2) 0.0339(8) Uani d . 1 1
H H5 0.1846 0.2328 0.5280 0.041 Uiso calc R 1 1
C C6 0.2557(2) 0.3867(3) 0.53812(19) 0.0269(7) Uani d . 1 1
C C7 0.3311(2) 0.3281(3) 0.5007(2) 0.0262(7) Uani d . 1 1
C C8 0.4304(2) 0.1578(3) 0.5131(2) 0.0295(7) Uani d . 1 1
H H8 0.4268 0.1483 0.4508 0.035 Uiso calc R 1 1
C C9 0.4254(2) 0.0303(3) 0.5529(3) 0.0418(9) Uani d . 1 1
H H9A 0.3743 -0.0114 0.5340 0.050 Uiso calc R 1 1
H H9B 0.4227 0.0388 0.6147 0.050 Uiso calc R 1 1
C C10 0.5003(3) -0.0486(4) 0.5294(3) 0.0558(12) Uani d . 1 1
H H10A 0.4980 -0.1273 0.5608 0.067 Uiso calc R 1 1
H H10B 0.4979 -0.0681 0.4688 0.067 Uiso calc R 1 1
C C11 0.5804(3) 0.0149(4) 0.5482(3) 0.0551(11) Uani d . 1 1
H H11A 0.6267 -0.0367 0.5279 0.066 Uiso calc R 1 1
H H11B 0.5864 0.0244 0.6097 0.066 Uiso calc R 1 1
C C12 0.5848(3) 0.1414(4) 0.5067(3) 0.0455(9) Uani d . 1 1
H H12A 0.5843 0.1317 0.4449 0.055 Uiso calc R 1 1
H H12B 0.6369 0.1828 0.5227 0.055 Uiso calc R 1 1
C C13 0.5111(2) 0.2206(3) 0.5341(2) 0.0361(8) Uani d . 1 1
H H13A 0.5140 0.2353 0.5953 0.043 Uiso calc R 1 1
H H13B 0.5136 0.3015 0.5054 0.043 Uiso calc R 1 1
C C14 0.34848(19) 0.0091(3) 0.2919(2) 0.0239(6) Uani d . 1 1
C C15 0.4234(2) -0.0517(3) 0.3024(2) 0.0346(8) Uani d . 1 1
H H15 0.4241 -0.1355 0.3196 0.042 Uiso calc R 1 1
C C16 0.4974(2) 0.0098(3) 0.2877(2) 0.0351(8) Uani d . 1 1
H H16 0.5486 -0.0319 0.2942 0.042 Uiso calc R 1 1
C C17 0.4956(2) 0.1325(3) 0.2636(2) 0.0327(8) Uani d . 1 1
H H17 0.5459 0.1750 0.2532 0.039 Uiso calc R 1 1
C C18 0.4208(2) 0.1936(3) 0.2545(2) 0.0296(7) Uani d . 1 1
H H18 0.4206 0.2782 0.2392 0.035 Uiso calc R 1 1
C C19 0.34610(19) 0.1327(3) 0.26748(18) 0.0227(6) Uani d . 1 1
C C20 0.26705(18) 0.1994(3) 0.24848(18) 0.0221(6) Uani d . 1 1
C C21 0.1806(2) 0.3805(3) 0.2773(2) 0.0264(7) Uani d . 1 1
H H21 0.1713 0.3936 0.2159 0.032 Uiso calc R 1 1
C C22 0.1946(2) 0.5054(3) 0.3188(2) 0.0324(7) Uani d . 1 1
H H22A 0.2100 0.4929 0.3783 0.039 Uiso calc R 1 1
H H22B 0.2410 0.5479 0.2905 0.039 Uiso calc R 1 1
C C23 0.1177(2) 0.5864(3) 0.3142(2) 0.0354(8) Uani d . 1 1
H H23A 0.1275 0.6635 0.3460 0.042 Uiso calc R 1 1
H H23B 0.1069 0.6088 0.2550 0.042 Uiso calc R 1 1
C C24 0.0428(2) 0.5213(4) 0.3498(3) 0.0426(9) Uani d . 1 1
H H24A -0.0066 0.5740 0.3426 0.051 Uiso calc R 1 1
H H24B 0.0509 0.5070 0.4106 0.051 Uiso calc R 1 1
C C25 0.0290(2) 0.3983(4) 0.3057(3) 0.0459(10) Uani d . 1 1
H H25A -0.0192 0.3559 0.3309 0.055 Uiso calc R 1 1
H H25B 0.0170 0.4128 0.2456 0.055 Uiso calc R 1 1
C C26 0.1052(2) 0.3169(3) 0.3139(3) 0.0346(7) Uani d . 1 1
H H26A 0.1151 0.2982 0.3739 0.042 Uiso calc R 1 1
H H26B 0.0956 0.2381 0.2841 0.042 Uiso calc R 1 1

loop_
_atom_site_aniso_label
_atom_site_aniso_U_11
_atom_site_aniso_U_22
_atom_site_aniso_U_33
_atom_site_aniso_U_12
_atom_site_aniso_U_13
_atom_site_aniso_U_23
S1 0.0271(4) 0.0283(3) 0.0292(4) -0.0026(3) -0.0003(3) -0.0022(3)
S2 0.0288(4) 0.0271(4) 0.0372(4) -0.0029(4) -0.0010(4) 0.0083(4)
O1 0.0255(12) 0.0457(14) 0.0359(13) -0.0016(10) -0.0031(10) 0.0036(11)
O2 0.0453(15) 0.0363(14) 0.0504(16) -0.0056(12) 0.0067(13) -0.0126(12)
O3 0.0335(12) 0.0273(11) 0.0253(12) 0.0013(9) 0.0015(9) 0.0036(9)
O4 0.0457(16) 0.0363(14) 0.0660(19) -0.0054(12) -0.0088(14) 0.0238(13)
O5 0.0355(13) 0.0477(15) 0.0351(14) -0.0036(12) 0.0101(11) 0.0036(11)
O6 0.0307(12) 0.0239(11) 0.0282(12) 0.0004(9) -0.0059(9) -0.0009(9)
N1 0.0382(17) 0.0278(15) 0.0330(16) -0.0030(13) 0.0030(13) 0.0038(12)
N2 0.0365(16) 0.0249(13) 0.0270(15) 0.0062(12) 0.0058(12) 0.0034(11)
N3 0.0340(17) 0.0258(15) 0.0467(19) -0.0033(13) -0.0067(14) 0.0005(13)
N4 0.0262(13) 0.0235(13) 0.0283(14) 0.0039(11) -0.0071(11) -0.0022(10)
C1 0.0236(13) 0.0287(14) 0.0247(14) -0.0002(12) 0.0000(13) 0.0030(15)
C2 0.0307(17) 0.0348(18) 0.040(2) 0.0048(15) 0.0029(15) 0.0011(15)
C3 0.0252(17) 0.052(2) 0.045(2) 0.0103(16) 0.0064(15) 0.0092(17)
C4 0.0281(17) 0.045(2) 0.045(2) -0.0094(15) 0.0008(16) 0.0169(18)
C5 0.0335(18) 0.0302(16) 0.038(2) -0.0062(14) -0.0009(14) 0.0058(14)
C6 0.0265(15) 0.0297(15) 0.0244(16) 0.0004(13) -0.0024(12) 0.0059(12)
C7 0.0296(17) 0.0225(15) 0.0265(16) -0.0018(13) -0.0023(13) -0.0020(12)
C8 0.0380(19) 0.0266(16) 0.0240(16) 0.0057(14) 0.0051(13) 0.0027(13)
C9 0.051(2) 0.0281(17) 0.046(2) 0.0075(15) 0.0052(19) 0.0097(17)
C10 0.075(3) 0.035(2) 0.057(3) 0.024(2) 0.013(2) 0.0082(19)
C11 0.054(3) 0.060(3) 0.051(3) 0.033(2) 0.009(2) 0.007(2)
C12 0.039(2) 0.049(2) 0.048(2) 0.0136(18) 0.0046(18) -0.0036(19)
C13 0.0355(19) 0.0340(18) 0.0390(19) 0.0084(15) 0.0028(15) -0.0044(15)
C14 0.0219(14) 0.0214(14) 0.0285(16) -0.0033(12) -0.0027(12) -0.0006(11)
C15 0.0361(19) 0.0261(16) 0.042(2) 0.0023(14) -0.0063(15) 0.0001(14)
C16 0.0244(15) 0.0324(17) 0.049(2) 0.0046(13) -0.0031(15) -0.0066(16)
C17 0.0232(16) 0.0336(17) 0.041(2) -0.0069(14) -0.0008(14) -0.0046(15)
C18 0.0326(17) 0.0268(16) 0.0293(17) -0.0031(14) -0.0014(14) -0.0017(13)
C19 0.0263(15) 0.0217(14) 0.0201(14) 0.0024(12) -0.0011(12) -0.0033(11)
C20 0.0233(15) 0.0210(14) 0.0221(15) -0.0002(11) 0.0021(12) 0.0014(11)
C21 0.0276(16) 0.0235(15) 0.0282(16) 0.0030(12) 0.0007(13) -0.0014(13)
C22 0.0349(17) 0.0251(16) 0.0372(18) 0.0009(13) -0.0013(15) 0.0000(15)
C23 0.049(2) 0.0245(16) 0.0329(18) 0.0110(15) 0.0021(17) -0.0016(15)
C24 0.045(2) 0.039(2) 0.043(2) 0.0157(17) 0.0108(17) 0.0005(17)
C25 0.0315(19) 0.044(2) 0.062(3) 0.0031(16) 0.0074(18) -0.0036(19)
C26 0.0362(19) 0.0271(16) 0.0406(19) 0.0022(14) 0.0025(16) -0.0006(15)

loop_
_atom_type_symbol
_atom_type_description
_atom_type_scat_dispersion_real
_atom_type_scat_dispersion_imag
_atom_type_scat_source
C C 0.0033 0.0016 'International Tables Vol C Tables 4.2.6.8 and 6.1.1.4'
H H 0.0000 0.0000 'International Tables Vol C Tables 4.2.6.8 and 6.1.1.4'
N N 0.0061 0.0033 'International Tables Vol C Tables 4.2.6.8 and 6.1.1.4'
O O 0.0106 0.0060 'International Tables Vol C Tables 4.2.6.8 and 6.1.1.4'
S S 0.1246 0.1234 'International Tables Vol C Tables 4.2.6.8 and 6.1.1.4'

loop_
_geom_angle_atom_site_label_1
_geom_angle_atom_site_label_2
_geom_angle_atom_site_label_3
_geom_angle
O1 S1 O2 120.00(16)
O1 S1 N1 107.43(16)
O2 S1 N1 106.70(17)
O1 S1 C1 106.58(14)
O2 S1 C1 107.23(15)
N1 S1 C1 108.50(16)
O5 S2 O4 119.74(18)
O5 S2 N3 107.38(17)
O4 S2 N3 106.62(17)
O5 S2 C14 105.93(15)
O4 S2 C14 107.90(16)
N3 S2 C14 108.96(17)
S1 N1 H11N 114(2)
S1 N1 H12N 112(3)
H11N N1 H12N 113(4)
C7 N2 C8 123.6(3)
C7 N2 H2N 117(2)
C8 N2 H2N 119(2)
S2 N3 H31N 112(3)
S2 N3 H32N 114(3)
H31N N3 H32N 114(4)
C20 N4 C21 122.8(3)
C20 N4 H4N 118(2)
C21 N4 H4N 119(2)
C2 C1 C6 120.5(3)
C2 C1 S1 118.5(2)
C6 C1 S1 120.9(2)
C3 C2 C1 120.2(3)
C3 C2 H2 119.9
C1 C2 H2 119.9
C4 C3 C2 119.9(3)
C4 C3 H3 120.1
C2 C3 H3 120.1
C3 C4 C5 120.3(3)
C3 C4 H4 119.9
C5 C4 H4 119.9
C4 C5 C6 121.5(3)
C4 C5 H5 119.3
C6 C5 H5 119.3
C5 C6 C1 117.6(3)
C5 C6 C7 118.6(3)
C1 C6 C7 123.6(3)
O3 C7 N2 124.1(3)
O3 C7 C6 120.5(3)
N2 C7 C6 115.3(3)
N2 C8 C13 111.3(3)
N2 C8 C9 108.7(3)
C13 C8 C9 111.3(3)
N2 C8 H8 108.5
C13 C8 H8 108.5
C9 C8 H8 108.5
C8 C9 C10 111.3(3)
C8 C9 H9A 109.4
C10 C9 H9A 109.4
C8 C9 H9B 109.4
C10 C9 H9B 109.4
H9A C9 H9B 108.0
C11 C10 C9 112.3(3)
C11 C10 H10A 109.1
C9 C10 H10A 109.1
C11 C10 H10B 109.1
C9 C10 H10B 109.1
H10A C10 H10B 107.9
C10 C11 C12 111.5(3)
C10 C11 H11A 109.3
C12 C11 H11A 109.3
C10 C11 H11B 109.3
C12 C11 H11B 109.3
H11A C11 H11B 108.0
C11 C12 C13 110.1(3)
C11 C12 H12A 109.6
C13 C12 H12A 109.6
C11 C12 H12B 109.6
C13 C12 H12B 109.6
H12A C12 H12B 108.1
C8 C13 C12 110.9(3)
C8 C13 H13A 109.5
C12 C13 H13A 109.5
C8 C13 H13B 109.5
C12 C13 H13B 109.5
H13A C13 H13B 108.0
C15 C14 C19 120.8(3)
C15 C14 S2 118.6(3)
C19 C14 S2 120.5(2)
C16 C15 C14 120.3(3)
C16 C15 H15 119.9
C14 C15 H15 119.9
C17 C16 C15 119.3(3)
C17 C16 H16 120.4
C15 C16 H16 120.4
C16 C17 C18 120.4(3)
C16 C17 H17 119.8
C18 C17 H17 119.8
C17 C18 C19 121.0(3)
C17 C18 H18 119.5
C19 C18 H18 119.5
C18 C19 C14 118.2(3)
C18 C19 C20 118.8(3)
C14 C19 C20 122.8(3)
O6 C20 N4 123.8(3)
O6 C20 C19 119.9(3)
N4 C20 C19 116.3(3)
N4 C21 C26 111.3(3)
N4 C21 C22 108.6(3)
C26 C21 C22 110.9(3)
N4 C21 H21 108.6
C26 C21 H21 108.6
C22 C21 H21 108.6
C23 C22 C21 111.7(3)
C23 C22 H22A 109.3
C21 C22 H22A 109.3
C23 C22 H22B 109.3
C21 C22 H22B 109.3
H22A C22 H22B 107.9
C24 C23 C22 111.5(3)
C24 C23 H23A 109.3
C22 C23 H23A 109.3
C24 C23 H23B 109.3
C22 C23 H23B 109.3
H23A C23 H23B 108.0
C23 C24 C25 110.7(3)
C23 C24 H24A 109.5
C25 C24 H24A 109.5
C23 C24 H24B 109.5
C25 C24 H24B 109.5
H24A C24 H24B 108.1
C26 C25 C24 110.5(3)
C26 C25 H25A 109.6
C24 C25 H25A 109.6
C26 C25 H25B 109.6
C24 C25 H25B 109.6
H25A C25 H25B 108.1
C21 C26 C25 110.8(3)
C21 C26 H26A 109.5
C25 C26 H26A 109.5
C21 C26 H26B 109.5
C25 C26 H26B 109.5
H26A C26 H26B 108.1

loop_
_geom_bond_atom_site_label_1
_geom_bond_atom_site_label_2
_geom_bond_distance
S1 O1 1.425(2)
S1 O2 1.434(3)
S1 N1 1.610(3)
S1 C1 1.777(3)
S2 O5 1.428(3)
S2 O4 1.434(3)
S2 N3 1.604(3)
S2 C14 1.777(3)
O3 C7 1.252(4)
O6 C20 1.242(4)
N1 H11N 0.92(4)
N1 H12N 0.86(4)
N2 C7 1.320(4)
N2 C8 1.467(4)
N2 H2N 0.91(4)
N3 H31N 0.85(4)
N3 H32N 0.88(4)
N4 C20 1.325(4)
N4 C21 1.470(4)
N4 H4N 0.85(4)
C1 C2 1.390(4)
C1 C6 1.405(4)
C2 C3 1.382(5)
C2 H2 0.9500
C3 C4 1.371(6)
C3 H3 0.9500
C4 C5 1.381(5)
C4 H4 0.9500
C5 C6 1.393(4)
C5 H5 0.9500
C6 C7 1.500(4)
C8 C13 1.510(5)
C8 C9 1.524(4)
C8 H8 1.0000
C9 C10 1.531(5)
C9 H9A 0.9900
C9 H9B 0.9900
C10 C11 1.498(7)
C10 H10A 0.9900
C10 H10B 0.9900
C11 C12 1.525(6)
C11 H11A 0.9900
C11 H11B 0.9900
C12 C13 1.534(5)
C12 H12A 0.9900
C12 H12B 0.9900
C13 H13A 0.9900
C13 H13B 0.9900
C14 C15 1.390(4)
C14 C19 1.397(4)
C15 C16 1.390(5)
C15 H15 0.9500
C16 C17 1.385(5)
C16 H16 0.9500
C17 C18 1.387(5)
C17 H17 0.9500
C18 C19 1.393(4)
C18 H18 0.9500
C19 C20 1.501(4)
C21 C26 1.518(5)
C21 C22 1.525(4)
C21 H21 1.0000
C22 C23 1.525(4)
C22 H22A 0.9900
C22 H22B 0.9900
C23 C24 1.513(5)
C23 H23A 0.9900
C23 H23B 0.9900
C24 C25 1.524(5)
C24 H24A 0.9900
C24 H24B 0.9900
C25 C26 1.521(5)
C25 H25A 0.9900
C25 H25B 0.9900
C26 H26A 0.9900
C26 H26B 0.9900

loop_
_geom_hbond_atom_site_label_D
_geom_hbond_atom_site_label_H
_geom_hbond_atom_site_label_A
_geom_hbond_site_symmetry_A
_geom_hbond_distance_DH
_geom_hbond_distance_HA
_geom_hbond_distance_DA
_geom_hbond_angle_DHA
N1 H11N O4 1_565 0.92(4) 2.05(4) 2.935(4) 161(4)
N2 H2N O6 3 0.91(4) 1.96(4) 2.874(4) 175(4)
N3 H32N O2 3_544 0.88(4) 2.23(4) 2.943(4) 138(4)
C3 H3 O1 4_465 0.95 2.54 3.254(4) 132.2
N1 H12N O3 . 0.86(4) 2.18(4) 2.938(4) 146(4)
N3 H31N O6 . 0.85(4) 2.09(4) 2.831(4) 145(4)
N4 H4N O3 . 0.85(4) 2.11(4) 2.952(4) 171(3)

loop_
_geom_torsion_atom_site_label_1
_geom_torsion_atom_site_label_2
_geom_torsion_atom_site_label_3
_geom_torsion_atom_site_label_4
_geom_torsion
O1 S1 C1 C2 134.7(3)
O2 S1 C1 C2 5.0(3)
N1 S1 C1 C2 -109.9(3)
O1 S1 C1 C6 -43.4(3)
O2 S1 C1 C6 -173.1(3)
N1 S1 C1 C6 72.0(3)
C6 C1 C2 C3 -2.5(6)
S1 C1 C2 C3 179.4(3)
C1 C2 C3 C4 1.5(6)
C2 C3 C4 C5 0.6(6)
C3 C4 C5 C6 -1.7(6)
C4 C5 C6 C1 0.7(5)
C4 C5 C6 C7 -174.5(3)
C2 C1 C6 C5 1.4(5)
S1 C1 C6 C5 179.4(2)
C2 C1 C6 C7 176.4(3)
S1 C1 C6 C7 -5.6(5)
C8 N2 C7 O3 0.7(5)
C8 N2 C7 C6 177.3(3)
C5 C6 C7 O3 114.7(3)
C1 C6 C7 O3 -60.2(4)
C5 C6 C7 N2 -62.1(4)
C1 C6 C7 N2 123.0(3)
C7 N2 C8 C13 78.8(4)
C7 N2 C8 C9 -158.2(3)
N2 C8 C9 C10 -177.0(3)
C13 C8 C9 C10 -54.0(4)
C8 C9 C10 C11 53.1(5)
C9 C10 C11 C12 -54.6(5)
C10 C11 C12 C13 56.3(5)
N2 C8 C13 C12 178.2(3)
C9 C8 C13 C12 56.7(4)
C11 C12 C13 C8 -57.4(4)
O5 S2 C14 C15 133.5(3)
O4 S2 C14 C15 4.1(3)
N3 S2 C14 C15 -111.3(3)
O5 S2 C14 C19 -42.3(3)
O4 S2 C14 C19 -171.7(3)
N3 S2 C14 C19 72.9(3)
C19 C14 C15 C16 -0.7(5)
S2 C14 C15 C16 -176.5(3)
C14 C15 C16 C17 0.8(5)
C15 C16 C17 C18 0.3(5)
C16 C17 C18 C19 -1.4(5)
C17 C18 C19 C14 1.5(5)
C17 C18 C19 C20 -173.9(3)
C15 C14 C19 C18 -0.5(4)
S2 C14 C19 C18 175.3(2)
C15 C14 C19 C20 174.8(3)
S2 C14 C19 C20 -9.5(4)
C21 N4 C20 O6 3.6(5)
C21 N4 C20 C19 -179.2(3)
C18 C19 C20 O6 120.3(3)
C14 C19 C20 O6 -55.0(4)
C18 C19 C20 N4 -57.0(4)
C14 C19 C20 N4 127.7(3)
C20 N4 C21 C26 68.3(4)
C20 N4 C21 C22 -169.3(3)
N4 C21 C22 C23 -176.7(3)
C26 C21 C22 C23 -54.1(4)
C21 C22 C23 C24 54.0(4)
C22 C23 C24 C25 -55.5(4)
C23 C24 C25 C26 57.6(4)
N4 C21 C26 C25 177.4(3)
C22 C21 C26 C25 56.3(4)
C24 C25 C26 C21 -58.2(4)

loop_
_cod_related_entry_id
_cod_related_entry_database
_cod_related_entry_code
1 ChemSpider 29386556
